data_1545059
loop_
_publ_author_name
'Fukami, Takanori'

_publ_section_title
;
 Refinement of the crystal structure of NH4H2AsO4 above and below
 antiferroelectric phase-transition temperature
;
_journal_name_full 'Journal of the Physical Society of Japan'
_journal_page_first 3429
_journal_page_last 3430
_journal_paper_doi 10.1143/JPSJ.58.3429
_journal_volume 58
_journal_year 1989
_chemical_formula_moiety 'As2 O8, 2(H4 N), 4(H)'
_chemical_formula_sum 'As H6 N O4'
_chemical_formula_weight 158.973
_space_group_IT_number 122
_symmetry_cell_setting tetragonal
_symmetry_Int_Tables_number 122
_symmetry_space_group_name_Hall 'I -4 2bw'
_symmetry_space_group_name_H-M 'I -4 2 d'
_cell_angle_alpha 90.
_cell_angle_beta 90.
_cell_angle_gamma 90.
_cell_formula_units_Z 4
_cell_length_a 7.674(1)
_cell_length_b 7.674(1)
_cell_length_c 7.709(3)
_cell_volume 454.0(2)
_diffrn_ambient_temperature 220
_diffrn_radiation_probe x-ray
_diffrn_radiation_type MoK\a
_diffrn_radiation_wavelength 0.71069
_exptl_absorpt_coefficient_mu 7.377
_exptl_crystal_density_diffrn 2.326
_exptl_crystal_F_000 312
_refine_ls_number_reflns 734
_refine_ls_R_factor_gt 0.035
_cod_data_source_file JPSJ-1989-58-3429-3430-1.cif
_cod_data_source_block NH4H2AsO4-220K
_cod_original_formula_sum 'H6 As N O4'
_cod_database_code 1545059

loop_
_symmetry_equiv_pos_site_id
_symmetry_equiv_pos_as_xyz
1 x,y,z
2 y,-x,-z
3 -x,-y,z
4 -y,x,-z
5 x,1/2-y,1/4-z
6 1/2-y,-x,3/4+z
7 -x,1/2+y,1/4-z
8 1/2+y,x,3/4+z
9 1/2+x,1/2+y,1/2+z
10 1/2+y,1/2-x,1/2-z
11 1/2-x,1/2-y,1/2+z
12 1/2-y,1/2+x,1/2-z
13 1/2+x,-y,3/4-z
14 -y,1/2-x,1/4+z
15 1/2-x,y,3/4-z
16 y,1/2+x,1/4+z

loop_
_atom_site_aniso_label
_atom_site_aniso_U_11
_atom_site_aniso_U_22
_atom_site_aniso_U_33
_atom_site_aniso_U_23
_atom_site_aniso_U_13
_atom_site_aniso_U_12
As 0.0102(2) 0.0102(2) 0.0171(2) 0.0000 0.0000 0.0000
O 0.0165(11) 0.0186(11) 0.0313(15) -0.0125(13) -0.0063(12) 0.0037(10)
N 0.027(4) 0.027(4) 0.020(2) 0.0000 0.0000 0.0000

loop_
_atom_site_label
_atom_site_type_symbol
_atom_site_thermal_displace_type
_atom_site_fract_x
_atom_site_fract_y
_atom_site_fract_z
_atom_site_occupancy
_atom_site_U_iso_or_equiv
_atom_site_calc_flag
_atom_site_refinement_flags
_atom_site_disorder_assembly
_atom_site_disorder_group
As As Uani 0.00000 0.00000 0.00000 1.000 0.0125(1) . . . .
O O Uani 0.0862(5) 0.1582(5) 0.1237(7) 1.000 0.0221(7) . . . .
N N Uani 0.00000 0.00000 0.50000 1.000 0.025(2) . . . .
HN H Uiso 0.030(10) 0.110(10) 0.558(7) 1.000 0.1(2) . . . .
HO H Uiso 0.25000 0.24(2) 0.12500 0.500 0.2(2) . . . .

loop_
_geom_angle_atom_site_label_1
_geom_angle_atom_site_label_2
_geom_angle_atom_site_label_3
_geom_angle
_geom_angle_site_symmetry_1
_geom_angle_site_symmetry_2
_geom_angle_site_symmetry_3
_geom_angle_publ_flag
O As O 108.8(2) . . 2_555 yes
O As O 110.8(2) . . 3_555 yes
O As O 108.8(2) . . 4_555 yes
O As O 108.8(2) 2_555 . 3_555 yes
O As O 110.8(2) 2_555 . 4_555 yes
O As O 108.8(2) 3_555 . 4_555 yes
As O O 137.0(4) . . 5_555 yes
HN N HN 102(6) . . 2_556 no
HN N HN 126(5) . . 3_555 no
HN N HN 102(6) . . 4_556 no
HN N HN 102(6) 2_556 . 3_555 no
HN N HN 126(5) 2_556 . 4_556 no
HN N HN 102(6) 3_555 . 4_556 no

loop_
_geom_bond_atom_site_label_1
_geom_bond_atom_site_label_2
_geom_bond_distance
_geom_bond_site_symmetry_1
_geom_bond_site_symmetry_2
_geom_bond_publ_flag
As O 1.680(4) . . yes
As O 1.680(4) . 2_555 yes
As O 1.680(4) . 3_555 yes
As O 1.680(4) . 4_555 yes
O O 1.409(5) . 5_555 yes
N HN 0.98(7) . . no
N HN 0.98(7) . 2_556 no
N HN 0.98(7) . 3_555 no
N HN 0.98(7) . 4_556 no
